data_1540725
loop_
_publ_author_name
'Ren, Hai-Yun'
'Zhang, Xian-Ming'

_publ_section_title
;
 Enhanced Selective CO2Capture upon Incorporation of Dimethylformamide in
 the Cobalt Metal--Organic Framework [Co3(OH)2(btca)2]
;
_journal_issue 1
_journal_name_full 'Energy &amp; Fuels'
_journal_page_first 526
_journal_paper_doi 10.1021/acs.energyfuels.5b02393
_journal_volume 30
_journal_year 2016
_chemical_formula_sum 'C7.75 H3 Co1.5 N3.25 O3.25'
_chemical_formula_weight 282.03
_chemical_name_systematic
; 
 ? 
;
_space_group_IT_number 15
_symmetry_cell_setting monoclinic
_symmetry_space_group_name_Hall '-C 2yc'
_symmetry_space_group_name_H-M 'C 1 2/c 1'
_atom_sites_solution_hydrogens geom
_atom_sites_solution_primary direct
_atom_sites_solution_secondary difmap
_audit_creation_method SHELXL-97
_cell_angle_alpha 90.00
_cell_angle_beta 94.177(5)
_cell_angle_gamma 90.00
_cell_formula_units_Z 8
_cell_length_a 18.1246(10)
_cell_length_b 12.1526(9)
_cell_length_c 11.0558(6)
_cell_measurement_temperature 293(2)
_cell_volume 2428.7(3)
_computing_structure_refinement 'SHELXL-97 (Sheldrick, 1997)'
_computing_structure_solution 'SHELXS-97 (Sheldrick, 1990)'
_diffrn_ambient_temperature 293(2)
_diffrn_measured_fraction_theta_full 0.999
_diffrn_measured_fraction_theta_max 0.999
_diffrn_measurement_device_type 'CCD area detector'
_diffrn_measurement_method 'phi and omega scans'
_diffrn_radiation_monochromator graphite
_diffrn_radiation_source 'fine-focus sealed tube'
_diffrn_radiation_type CuK\a
_diffrn_radiation_wavelength 1.54184
_diffrn_reflns_av_R_equivalents 0.0539
_diffrn_reflns_av_sigmaI/netI 0.0805
_diffrn_reflns_limit_h_max 17
_diffrn_reflns_limit_h_min -21
_diffrn_reflns_limit_k_max 14
_diffrn_reflns_limit_k_min -12
_diffrn_reflns_limit_l_max 13
_diffrn_reflns_limit_l_min -12
_diffrn_reflns_number 3886
_diffrn_reflns_theta_full 65.08
_diffrn_reflns_theta_max 65.08
_diffrn_reflns_theta_min 4.38
_exptl_absorpt_coefficient_mu 16.255
_exptl_crystal_colour purple
_exptl_crystal_density_diffrn 1.543
_exptl_crystal_density_method 'not measured'
_exptl_crystal_description block
_exptl_crystal_F_000 1110
_exptl_crystal_size_max 0.20
_exptl_crystal_size_mid 0.15
_exptl_crystal_size_min 0.13
_refine_diff_density_max 1.775
_refine_diff_density_min -0.981
_refine_diff_density_rms 0.191
_refine_ls_extinction_method none
_refine_ls_goodness_of_fit_ref 1.061
_refine_ls_hydrogen_treatment mixed
_refine_ls_matrix_type full
_refine_ls_number_parameters 155
_refine_ls_number_reflns 2074
_refine_ls_number_restraints 11
_refine_ls_restrained_S_all 1.102
_refine_ls_R_factor_all 0.1013
_refine_ls_R_factor_gt 0.0494
_refine_ls_shift/su_max 0.004
_refine_ls_shift/su_mean 0.000
_refine_ls_structure_factor_coef Fsqd
_refine_ls_weighting_details 'calc w=1/[\s^2^(Fo^2^)+(0.1701P)^2^+0.0000P] where P=(Fo^2^+2Fc^2^)/3'
_refine_ls_weighting_scheme calc
_refine_ls_wR_factor_gt 0.1300
_refine_ls_wR_factor_ref 0.1522
_reflns_number_gt 1565
_reflns_number_total 2074
_reflns_threshold_expression >2sigma(I)
_cod_data_source_file ef5b02393_si_002.cif
_cod_data_source_block 1.0.5DMF
_cod_depositor_comments
;
The following automatic conversions were performed:

'_symmetry_cell_setting' value 'Monoclinic' changed to 'monoclinic'
according to
/usr/data/users/saulius/crontab/automatic-downloads/rss-feeds/ACS/lib/dictionaries/cif_core.dic
dictionary named 'cif_core.dic' version 2.4.2 from 2011-04-26.

Automatic conversion script
Id: cif_fix_values 4268 2015-11-12 08:31:59Z antanas 

 Adding full bibliography for 1540725.cif.
;
_cod_original_sg_symbol_H-M C2/c
_cod_original_formula_sum 'C7.75 H3 Co1.50 N3.25 O3.25'
_cod_database_code 1540725

loop_
_symmetry_equiv_pos_as_xyz
'x, y, z'
'-x, y, -z+1/2'
'x+1/2, y+1/2, z'
'-x+1/2, y+1/2, -z+1/2'
'-x, -y, -z'
'x, -y, z-1/2'
'-x+1/2, -y+1/2, -z'
'x+1/2, -y+1/2, z-1/2'

loop_
_atom_site_label
_atom_site_type_symbol
_atom_site_fract_x
_atom_site_fract_y
_atom_site_fract_z
_atom_site_U_iso_or_equiv
_atom_site_adp_type
_atom_site_occupancy
_atom_site_symmetry_multiplicity
_atom_site_calc_flag
_atom_site_refinement_flags
Co1 Co 1.0000 0.40118(15) 0.2500 0.0217(5) Uani 1 2 d S
Co2 Co 0.92246(7) 0.43422(11) 0.50339(11) 0.0249(5) Uani 1 1 d .
C1 C 0.8116(5) 0.5795(8) 0.3311(8) 0.030(2) Uani 1 1 d .
C2 C 0.8091(5) 0.6048(7) 0.2050(8) 0.0289(19) Uani 1 1 d .
C7 C 0.7548(5) 0.6110(9) 0.4013(9) 0.040(2) Uani 1 1 d .
H7 H 0.7553 0.5927 0.4830 0.048 Uiso 1 1 calc R
C3 C 0.7492(5) 0.6607(8) 0.1472(8) 0.033(2) Uani 1 1 d .
H3 H 0.7468 0.6750 0.0644 0.039 Uiso 1 1 calc R
C6 C 0.6984(5) 0.6698(9) 0.3453(8) 0.038(2) Uani 1 1 d .
H6 H 0.6612 0.6955 0.3916 0.046 Uiso 1 1 calc RD
C5 C 0.6285(5) 0.7613(8) 0.1662(8) 0.034(2) Uani 1 1 d .
C4 C 0.6937(5) 0.6939(8) 0.2186(8) 0.033(2) Uani 1 1 d .
N3 N 0.8728(4) 0.5612(6) 0.1650(7) 0.0302(17) Uani 1 1 d .
N2 N 0.9113(3) 0.5159(6) 0.2587(6) 0.0280(16) Uani 1 1 d .
N1 N 0.8757(4) 0.5253(6) 0.3590(6) 0.0260(15) Uani 1 1 d .
O2 O 0.6316(3) 0.7958(5) 0.0581(5) 0.0351(15) Uani 1 1 d .
O1 O 0.5790(3) 0.7786(5) 0.2349(6) 0.0361(15) Uani 1 1 d .
O3 O 1.0209(3) 0.4156(5) 0.4348(5) 0.0238(12) Uani 1 1 d .
N4 N 0.559(2) 0.709(3) 0.599(3) 0.090(8) Uani 0.25 1 d PD
C9 C 0.603(2) 0.642(3) 0.674(3) 0.090(8) Uani 0.25 1 d PD
H9 H 0.6259 0.5896 0.6293 0.108 Uiso 0.25 1 calc PR
O4 O 0.622(2) 0.631(3) 0.784(3) 0.090(8) Uani 0.25 1 d PD
C10 C 0.510(2) 0.795(3) 0.654(5) 0.090(8) Uani 0.25 1 d PD
H10A H 0.4704 0.7595 0.6909 0.135 Uiso 0.25 1 calc PR
H10B H 0.4905 0.8440 0.5913 0.135 Uiso 0.25 1 calc PR
H10C H 0.5394 0.8366 0.7140 0.135 Uiso 0.25 1 calc PR
C11 C 0.5228(8) 0.694(5) 0.474(3) 0.090(8) Uani 0.25 1 d PD
H11A H 0.5399 0.6269 0.4397 0.135 Uiso 0.25 1 calc PRD
H11B H 0.5352 0.7550 0.4240 0.135 Uiso 0.25 1 calc PRD
H11C H 0.4701 0.6907 0.4778 0.135 Uiso 0.25 1 calc PR

loop_
_atom_site_aniso_label
_atom_site_aniso_U_11
_atom_site_aniso_U_22
_atom_site_aniso_U_33
_atom_site_aniso_U_23
_atom_site_aniso_U_13
_atom_site_aniso_U_12
Co1 0.0136(9) 0.0344(10) 0.0175(10) 0.000 0.0040(7) 0.000
Co2 0.0167(7) 0.0407(8) 0.0176(8) -0.0006(5) 0.0037(5) -0.0045(5)
C1 0.023(4) 0.047(5) 0.020(4) -0.006(4) 0.003(3) 0.007(4)
C2 0.023(4) 0.045(5) 0.019(4) -0.001(4) 0.006(3) 0.006(4)
C7 0.037(5) 0.065(6) 0.020(5) 0.005(4) 0.014(4) 0.012(5)
C3 0.025(4) 0.057(6) 0.017(4) 0.005(4) 0.004(3) 0.011(4)
C6 0.025(5) 0.062(6) 0.029(5) -0.001(5) 0.015(4) 0.019(4)
C5 0.025(5) 0.046(5) 0.030(5) -0.004(4) 0.003(4) 0.007(4)
C4 0.025(4) 0.049(5) 0.025(5) -0.004(4) 0.009(3) 0.009(4)
N3 0.020(4) 0.047(4) 0.024(4) 0.004(3) 0.004(3) 0.012(3)
N2 0.021(4) 0.044(4) 0.019(4) -0.002(3) 0.005(3) 0.010(3)
N1 0.018(3) 0.044(4) 0.016(3) 0.000(3) 0.002(3) 0.007(3)
O2 0.029(3) 0.051(4) 0.026(3) 0.006(3) 0.005(3) 0.018(3)
O1 0.025(3) 0.048(4) 0.036(4) 0.006(3) 0.014(3) 0.013(3)
O3 0.016(3) 0.037(3) 0.020(3) -0.002(2) 0.004(2) -0.001(2)
N4 0.093(18) 0.074(14) 0.11(2) -0.013(15) 0.033(16) -0.041(13)
C9 0.093(18) 0.074(14) 0.11(2) -0.013(15) 0.033(16) -0.041(13)
O4 0.093(18) 0.074(14) 0.11(2) -0.013(15) 0.033(16) -0.041(13)
C10 0.093(18) 0.074(14) 0.11(2) -0.013(15) 0.033(16) -0.041(13)
C11 0.093(18) 0.074(14) 0.11(2) -0.013(15) 0.033(16) -0.041(13)

loop_
_atom_type_symbol
_atom_type_description
_atom_type_scat_dispersion_real
_atom_type_scat_dispersion_imag
_atom_type_scat_source
C C 0.0181 0.0091 'International Tables Vol C Tables 4.2.6.8 and 6.1.1.4'
H H 0.0000 0.0000 'International Tables Vol C Tables 4.2.6.8 and 6.1.1.4'
Co Co -2.3653 3.6143 'International Tables Vol C Tables 4.2.6.8 and 6.1.1.4'
N N 0.0311 0.0180 'International Tables Vol C Tables 4.2.6.8 and 6.1.1.4'
O O 0.0492 0.0322 'International Tables Vol C Tables 4.2.6.8 and 6.1.1.4'

loop_
_geom_angle_atom_site_label_1
_geom_angle_atom_site_label_2
_geom_angle_atom_site_label_3
_geom_angle
_geom_angle_site_symmetry_1
_geom_angle_site_symmetry_3
O3 Co1 O3 170.2(3) 2_755 .
O3 Co1 O1 93.4(2) 2_755 3_545
O3 Co1 O1 93.6(2) . 3_545
O3 Co1 O1 93.6(2) 2_755 4_645
O3 Co1 O1 93.4(2) . 4_645
O1 Co1 O1 88.6(4) 3_545 4_645
O3 Co1 N2 89.1(2) 2_755 2_755
O3 Co1 N2 84.5(2) . 2_755
O1 Co1 N2 86.5(3) 3_545 2_755
O1 Co1 N2 174.5(3) 4_645 2_755
O3 Co1 N2 84.5(2) 2_755 .
O3 Co1 N2 89.1(2) . .
O1 Co1 N2 174.5(3) 3_545 .
O1 Co1 N2 86.5(3) 4_645 .
N2 Co1 N2 98.5(4) 2_755 .
O3 Co2 O2 101.6(2) . 4_645
O3 Co2 N3 142.1(3) . 6_566
O2 Co2 N3 94.7(3) 4_645 6_566
O3 Co2 N1 95.4(2) . .
O2 Co2 N1 91.4(3) 4_645 .
N3 Co2 N1 118.3(3) 6_566 .
O3 Co2 O3 78.5(2) . 5_766
O2 Co2 O3 178.6(2) 4_645 5_766
N3 Co2 O3 86.0(2) 6_566 5_766
N1 Co2 O3 87.2(3) . 5_766
N1 C1 C7 131.9(8) . .
N1 C1 C2 107.2(7) . .
C7 C1 C2 121.0(8) . .
N3 C2 C3 133.2(8) . .
N3 C2 C1 105.3(7) . .
C3 C2 C1 121.5(8) . .
C6 C7 C1 117.1(9) . .
C4 C3 C2 117.1(8) . .
C7 C6 C4 123.0(8) . .
O1 C5 O2 127.3(8) . .
O1 C5 C4 115.9(8) . .
O2 C5 C4 116.8(8) . .
C3 C4 C6 120.3(8) . .
C3 C4 C5 121.2(8) . .
C6 C4 C5 118.4(7) . .
N2 N3 C2 108.4(7) . .
N2 N3 Co2 116.8(5) . 6_565
C2 N3 Co2 134.4(6) . 6_565
N1 N2 N3 111.0(6) . .
N1 N2 Co1 120.4(5) . .
N3 N2 Co1 126.2(5) . .
N2 N1 C1 108.2(7) . .
N2 N1 Co2 113.7(5) . .
C1 N1 Co2 137.1(6) . .
C5 O2 Co2 122.2(6) . 4_655
C5 O1 Co1 134.9(6) . 3_455
Co2 O3 Co1 106.3(2) . .
Co2 O3 Co2 101.5(2) . 5_766
Co1 O3 Co2 115.5(3) . 5_766
C9 N4 C11 133(2) . .
C9 N4 C10 119(2) . .
C11 N4 C10 103(4) . .
O4 C9 N4 140(3) . .

loop_
_geom_bond_atom_site_label_1
_geom_bond_atom_site_label_2
_geom_bond_distance
_geom_bond_site_symmetry_2
Co1 O3 2.058(6) 2_755
Co1 O3 2.058(6) .
Co1 O1 2.082(6) 3_545
Co1 O1 2.082(6) 4_645
Co1 N2 2.136(7) 2_755
Co1 N2 2.136(7) .
Co2 O3 2.001(6) .
Co2 O2 2.038(6) 4_645
Co2 N3 2.059(7) 6_566
Co2 N1 2.071(7) .
Co2 O3 2.179(6) 5_766
C1 N1 1.352(11) .
C1 C7 1.388(12) .
C1 C2 1.425(12) .
C2 N3 1.374(11) .
C2 C3 1.394(12) .
C7 C6 1.358(13) .
C3 C4 1.384(12) .
C6 C4 1.428(13) .
C5 O1 1.235(11) .
C5 O2 1.271(11) .
C5 C4 1.517(12) .
N3 N2 1.325(10) .
N3 Co2 2.059(7) 6_565
N2 N1 1.328(9) .
O2 Co2 2.038(6) 4_655
O1 Co1 2.082(6) 3_455
O3 Co2 2.179(6) 5_766
N4 C9 1.374(11) .
N4 C11 1.49(2) .
N4 C10 1.53(2) .
C9 O4 1.245(10) .
